data_1554316
loop_
_publ_author_name
'Duan, Chuan-Qi'
'He, Xiao-Long'
'Du, Wei'
'Chen, Ying-Chun'

_publ_section_title
;
 Asymmetric [4 + 2] cycloadditions with 3-furfural derivatives and
 \a-cyano-\a,\b-unsaturated ketones
;
_journal_issue 13
_journal_name_full 'Organic Chemistry Frontiers'
_journal_page_first 2057
_journal_paper_doi 10.1039/C8QO00351C
_journal_volume 5
_journal_year 2018
_chemical_absolute_configuration ad
_chemical_formula_moiety 'C29 H23 N O4, C3 H8 O'
_chemical_formula_sum 'C32 H31 N O5'
_chemical_formula_weight 509.61
_space_group_crystal_system orthorhombic
_space_group_IT_number 19
_space_group_name_Hall 'P 2ac 2ab'
_space_group_name_H-M_alt 'P 21 21 21'
_symmetry_Int_Tables_number 19
_atom_sites_solution_primary direct
_audit_creation_date 2017-09-15
_audit_creation_method
;
Olex2 1.2
(compiled 2017.03.28 svn.r3405 for OlexSys, GUI svn.r5337)
;
_audit_update_record
;
2018-04-05 deposited with the CCDC.
2018-05-17 downloaded from the CCDC.
;
_cell_angle_alpha 90
_cell_angle_beta 90
_cell_angle_gamma 90
_cell_formula_units_Z 4
_cell_length_a 10.1535(2)
_cell_length_b 10.5316(2)
_cell_length_c 25.5650(6)
_cell_measurement_reflns_used 11089
_cell_measurement_temperature 297.6(8)
_cell_measurement_theta_max 72.5330
_cell_measurement_theta_min 4.3790
_cell_volume 2733.73(10)
_computing_cell_refinement
;
CrysAlisPro, Agilent Technologies,
Version 1.171.37.35 (release 13-08-2014 CrysAlis171 .NET)
(compiled Aug 13 2014,18:06:01)
;
_computing_data_collection
;
CrysAlisPro, Agilent Technologies,
Version 1.171.37.35 (release 13-08-2014 CrysAlis171 .NET)
(compiled Aug 13 2014,18:06:01)
;
_computing_data_reduction
;
CrysAlisPro, Agilent Technologies,
Version 1.171.37.35 (release 13-08-2014 CrysAlis171 .NET)
(compiled Aug 13 2014,18:06:01)
;
_computing_molecular_graphics 'Olex2 (Dolomanov et al., 2009)'
_computing_publication_material 'Olex2 (Dolomanov et al., 2009)'
_computing_structure_refinement 'olex2.refine (Bourhis et al., 2015)'
_computing_structure_solution 'ShelXT (Sheldrick, 2015)'
_diffrn_ambient_environment air
_diffrn_ambient_temperature 297.6(8)
_diffrn_detector 'CCD plate'
_diffrn_detector_area_resol_mean 15.9595
_diffrn_detector_type EosS2
_diffrn_measured_fraction_theta_full 0.9811
_diffrn_measured_fraction_theta_max 0.9811
_diffrn_measurement_details
;
#__ type_ start__ end____ width___ exp.time_
  1 omega   10.00  104.00   1.0000    2.0200
omega____ theta____ kappa____ phi______ frames
    -       36.4171   77.0000 -150.0000 94

#__ type_ start__ end____ width___ exp.time_
  2 omega   18.00  106.00   1.0000    2.0200
omega____ theta____ kappa____ phi______ frames
    -       36.4171   38.0000    0.0000 88

#__ type_ start__ end____ width___ exp.time_
  3 omega   18.00  106.00   1.0000    2.0200
omega____ theta____ kappa____ phi______ frames
    -       36.4171   38.0000  -60.0000 88

#__ type_ start__ end____ width___ exp.time_
  4 omega   18.00  106.00   1.0000    2.0200
omega____ theta____ kappa____ phi______ frames
    -       36.4171   38.0000 -150.0000 88

#__ type_ start__ end____ width___ exp.time_
  5 omega  -33.00   55.00   1.0000    2.0200
omega____ theta____ kappa____ phi______ frames
    -       36.4171  -38.0000 -120.0000 88

#__ type_ start__ end____ width___ exp.time_
  6 omega  -31.00   53.00   1.0000    2.0200
omega____ theta____ kappa____ phi______ frames
    -       36.4171  -57.0000  -30.0000 84

#__ type_ start__ end____ width___ exp.time_
  7 omega    1.00   75.00   1.0000    2.0200
omega____ theta____ kappa____ phi______ frames
    -       36.4171  -99.0000   30.0000 74

#__ type_ start__ end____ width___ exp.time_
  8 omega  -31.00   53.00   1.0000    2.0200
omega____ theta____ kappa____ phi______ frames
    -       36.4171  -57.0000   60.0000 84

#__ type_ start__ end____ width___ exp.time_
  9 omega   20.00  104.00   1.0000    2.0200
omega____ theta____ kappa____ phi______ frames
    -       36.4171   57.0000  150.0000 84

#__ type_ start__ end____ width___ exp.time_
 10 omega   81.00  176.00   1.0000    8.0800
omega____ theta____ kappa____ phi______ frames
    -      108.0000   77.0000 -150.0000 95

#__ type_ start__ end____ width___ exp.time_
 11 omega   81.00  176.00   1.0000    8.0800
omega____ theta____ kappa____ phi______ frames
    -      108.0000   77.0000 -120.0000 95

#__ type_ start__ end____ width___ exp.time_
 12 omega   38.00   91.00   1.0000    8.0800
omega____ theta____ kappa____ phi______ frames
    -      108.0000  -30.0000   90.0000 53

#__ type_ start__ end____ width___ exp.time_
 13 omega   87.00  178.00   1.0000    8.0800
omega____ theta____ kappa____ phi______ frames
    -      108.0000   30.0000  -60.0000 91

#__ type_ start__ end____ width___ exp.time_
 14 omega   38.00   91.00   1.0000    8.0800
omega____ theta____ kappa____ phi______ frames
    -      108.0000  -30.0000 -180.0000 53

#__ type_ start__ end____ width___ exp.time_
 15 omega   40.00  135.00   1.0000    8.0800
omega____ theta____ kappa____ phi______ frames
    -      108.0000  -77.0000  -30.0000 95

#__ type_ start__ end____ width___ exp.time_
 16 omega   87.00  178.00   1.0000    8.0800
omega____ theta____ kappa____ phi______ frames
    -      108.0000   30.0000 -120.0000 91

#__ type_ start__ end____ width___ exp.time_
 17 omega   81.00  176.00   1.0000    8.0800
omega____ theta____ kappa____ phi______ frames
    -      108.0000   77.0000 -180.0000 95

#__ type_ start__ end____ width___ exp.time_
 18 omega   87.00  178.00   1.0000    8.0800
omega____ theta____ kappa____ phi______ frames
    -      108.0000   30.0000  -90.0000 91

#__ type_ start__ end____ width___ exp.time_
 19 omega   38.00  116.00   1.0000    8.0800
omega____ theta____ kappa____ phi______ frames
    -      108.0000 -111.0000  150.0000 78

#__ type_ start__ end____ width___ exp.time_
 20 omega   90.00  175.00   1.0000    8.0800
omega____ theta____ kappa____ phi______ frames
    -      108.0000   61.0000 -120.0000 85

#__ type_ start__ end____ width___ exp.time_
 21 omega   85.00  119.00   1.0000    8.0800
omega____ theta____ kappa____ phi______ frames
    -      108.0000   77.0000   90.0000 34

#__ type_ start__ end____ width___ exp.time_
 22 omega  130.00  173.00   1.0000    8.0800
omega____ theta____ kappa____ phi______ frames
    -      108.0000   77.0000   90.0000 43

#__ type_ start__ end____ width___ exp.time_
 23 omega   89.00  115.00   1.0000    8.0800
omega____ theta____ kappa____ phi______ frames
    -      108.0000   30.0000 -150.0000 26

#__ type_ start__ end____ width___ exp.time_
 24 omega   81.00  107.00   1.0000    8.0800
omega____ theta____ kappa____ phi______ frames
    -      108.0000   77.0000  -90.0000 26

#__ type_ start__ end____ width___ exp.time_
 25 omega   38.00   63.00   1.0000    8.0800
omega____ theta____ kappa____ phi______ frames
    -      108.0000  -15.0000  -90.0000 25
;
_diffrn_measurement_device 'four-circle diffractometer'
_diffrn_measurement_device_type 'New Gemini, Dual, Cu at zero, EosS2'
_diffrn_measurement_method '\w scans'
_diffrn_orient_matrix_UB_11 -0.0071047000
_diffrn_orient_matrix_UB_12 -0.0135745000
_diffrn_orient_matrix_UB_13 -0.0599403000
_diffrn_orient_matrix_UB_21 -0.1136153000
_diffrn_orient_matrix_UB_22 -0.0959826000
_diffrn_orient_matrix_UB_23 0.0058031000
_diffrn_orient_matrix_UB_31 -0.1003001000
_diffrn_orient_matrix_UB_32 0.1095344000
_diffrn_orient_matrix_UB_33 -0.0023822000
_diffrn_radiation_monochromator graphite
_diffrn_radiation_probe x-ray
_diffrn_radiation_type 'Cu K\a'
_diffrn_radiation_wavelength 1.54184
_diffrn_reflns_av_R_equivalents 0.0318
_diffrn_reflns_av_unetI/netI 0.0188
_diffrn_reflns_limit_h_max 12
_diffrn_reflns_limit_h_min -12
_diffrn_reflns_limit_k_max 12
_diffrn_reflns_limit_k_min -12
_diffrn_reflns_limit_l_max 30
_diffrn_reflns_limit_l_min -30
_diffrn_reflns_number 24296
_diffrn_reflns_theta_full 72.8189
_diffrn_reflns_theta_max 72.82
_diffrn_reflns_theta_min 4.54
_diffrn_source 'Enhance (Cu) X-ray Source'
_exptl_absorpt_coefficient_mu 0.672
_exptl_absorpt_correction_T_max 1.00000
_exptl_absorpt_correction_T_min 0.25619
_exptl_absorpt_correction_type multi-scan
_exptl_absorpt_process_details
;
CrysAlisPro, Agilent Technologies,
Version 1.171.37.35 (release 13-08-2014 CrysAlis171 .NET)
(compiled Aug 13 2014,18:06:01)
Empirical absorption correction using spherical harmonics,
 implemented in SCALE3 ABSPACK scaling algorithm.
;
_exptl_crystal_colour 'clear light colourless'
_exptl_crystal_colour_lustre clear
_exptl_crystal_colour_modifier light
_exptl_crystal_colour_primary colourless
_exptl_crystal_density_diffrn 1.2381
_exptl_crystal_description block
_exptl_crystal_F_000 1083.4962
_exptl_crystal_size_max 0.65
_exptl_crystal_size_mid 0.5
_exptl_crystal_size_min 0.4
_refine_diff_density_max 0.1429
_refine_diff_density_min -0.2079
_refine_diff_density_rms 0.0383
_refine_ls_abs_structure_details 'Flack, H. D. (1983). Acta Cryst. A39, 876-881.'
_refine_ls_abs_structure_Flack -0.06(16)
_refine_ls_d_res_high 0.8069
_refine_ls_d_res_low 9.7377
_refine_ls_goodness_of_fit_ref 1.0435
_refine_ls_hydrogen_treatment constr
_refine_ls_matrix_type full
_refine_ls_number_constraints 56
_refine_ls_number_parameters 348
_refine_ls_number_reflns 5334
_refine_ls_number_restraints 0
_refine_ls_restrained_S_all 1.0435
_refine_ls_R_factor_all 0.0447
_refine_ls_R_factor_gt 0.0432
_refine_ls_shift/su_max 0.0000
_refine_ls_shift/su_mean 0.0000
_refine_ls_structure_factor_coef Fsqd
_refine_ls_weighting_details 'w=1/[\s^2^(Fo^2^)+(0.0874P)^2^+0.1420P] where P=(Fo^2^+2Fc^2^)/3'
_refine_ls_weighting_scheme calc
_refine_ls_wR_factor_gt 0.1184
_refine_ls_wR_factor_ref 0.1208
_reflns_Friedel_coverage 0.981
_reflns_limit_h_max 12
_reflns_limit_h_min -12
_reflns_limit_k_max 12
_reflns_limit_k_min -12
_reflns_limit_l_max 30
_reflns_limit_l_min -30
_reflns_number_gt 5110
_reflns_number_total 5334
_reflns_threshold_expression I>=2u(I)
_cod_data_source_file c8qo00351c2.cif
_cod_data_source_block 3t
_cod_original_sg_symbol_Hall ' P 2ac 2ab'
_cod_database_code 1554316
_reflns_odcompleteness_completeness 98.72
_reflns_odcompleteness_iscentric 1
_reflns_odcompleteness_theta 66.97
_olex2_refinement_description
;
1. Fixed Uiso
 At 1.2 times of:
  All C(H) groups
 At 1.5 times of:
  All C(H,H,H) groups, All O(H) groups
2.a Ternary CH refined with riding coordinates:
 C00B(H00B), C00C(H00C), C00I(H00I), C00X(H00X)
2.b Aromatic/amide H refined with riding coordinates:
 C00E(H00E), C00H(H00H), C00J(H00J), C00L(H00L), C00N(H00N), C00O(H00O),
 C00P(H00P), C00Q(H00Q), C00R(H00R), C00S(H00S), C00T(H00T), C00U(H00U),
 C00V(H00V), C00W(H00W), C00Y(H00Y), C00Z(H00Z)
2.c Idealised Me refined as rotating group:
 C010(H01d,H01e,H01f), C011(H01a,H01b,H01c), C012(H01g,H01h,H01i)
2.d Idealised tetrahedral OH refined as rotating group:
 O001(H001), O003(H003)
;
_olex2_date_sample_data_collection 2017-08-23
_olex2_submission_special_instructions 'No special instructions were received'

loop_
_space_group_symop_id
_space_group_symop_operation_xyz
1 x,y,z
2 x+1/2,-y+1/2,-z
3 -x,y+1/2,-z+1/2
4 -x+1/2,-y,z+1/2

loop_
_atom_site_label
_atom_site_type_symbol
_atom_site_fract_x
_atom_site_fract_y
_atom_site_fract_z
_atom_site_U_iso_or_equiv
_atom_site_adp_type
_atom_site_occupancy
_atom_site_refinement_flags_posn
O001 O 0.60816(17) 0.43825(15) 0.27994(5) 0.0655(4) Uani 1.000000 .
H001 H 0.623(3) 0.3916(13) 0.25498(12) 0.0982(6) Uiso 1.000000 GR
O002 O 0.42604(14) 0.16067(13) 0.39712(6) 0.0645(4) Uani 1.000000 .
O003 O 0.69913(14) 0.31380(15) 0.19422(6) 0.0659(4) Uani 1.000000 .
H003 H 0.65672(18) 0.2563(15) 0.1807(11) 0.0988(6) Uiso 1.000000 GR
O004 O 0.87986(12) 0.50971(15) 0.35992(6) 0.0666(4) Uani 1.000000 .
N005 N 0.42952(15) 0.60447(16) 0.36405(6) 0.0562(4) Uani 1.000000 .
O006 O 0.5764(2) 0.26510(19) 0.62729(6) 0.0909(6) Uani 1.000000 .
C007 C 0.52732(15) 0.55174(15) 0.36680(6) 0.0417(3) Uani 1.000000 .
C008 C 0.65089(14) 0.47985(15) 0.36966(6) 0.0412(3) Uani 1.000000 .
C009 C 0.58878(14) 0.24958(15) 0.48650(6) 0.0431(3) Uani 1.000000 .
C00A C 0.70256(14) 0.51469(14) 0.46699(5) 0.0391(3) Uani 1.000000 .
C00B C 0.66842(13) 0.41816(14) 0.42522(5) 0.0378(3) Uani 1.000000 .
H00B H 0.74459(13) 0.36138(14) 0.42253(5) 0.0453(4) Uiso 1.000000 R
C00C C 0.54942(14) 0.33289(15) 0.44072(6) 0.0421(3) Uani 1.000000 .
H00C H 0.47575(14) 0.38724(15) 0.45131(6) 0.0505(4) Uiso 1.000000 R
C00D C 0.77555(15) 0.56337(16) 0.36044(6) 0.0447(3) Uani 1.000000 .
C00E C 0.61458(16) 0.60875(17) 0.48264(6) 0.0471(3) Uani 1.000000 .
H00E H 0.53109(16) 0.61232(17) 0.46776(6) 0.0565(4) Uiso 1.000000 R
C00F C 0.76526(16) 0.70379(17) 0.35546(6) 0.0464(3) Uani 1.000000 .
C00G C 0.51096(16) 0.26016(16) 0.39309(7) 0.0496(4) Uani 1.000000 .
C00H C 0.82528(16) 0.51015(17) 0.49078(7) 0.0494(4) Uani 1.000000 .
H00H H 0.88519(16) 0.44769(17) 0.48102(7) 0.0593(4) Uiso 1.000000 R
C00I C 0.64535(18) 0.37665(17) 0.32669(6) 0.0492(4) Uani 1.000000 .
H00I H 0.73326(18) 0.33978(17) 0.32224(6) 0.0590(4) Uiso 1.000000 R
C00J C 0.65696(16) 0.13679(17) 0.47835(7) 0.0498(4) Uani 1.000000 .
H00J H 0.67559(16) 0.10975(17) 0.44452(7) 0.0598(4) Uiso 1.000000 R
C00K C 0.55217(18) 0.27522(17) 0.34332(7) 0.0514(4) Uani 1.000000 .
C00L C 0.69685(19) 0.06517(19) 0.52068(9) 0.0593(4) Uani 1.000000 .
H00L H 0.74234(19) -0.01019(19) 0.51494(9) 0.0711(5) Uiso 1.000000 R
C00M C 0.6052(2) 0.2156(2) 0.57938(7) 0.0596(5) Uani 1.000000 .
C00N C 0.56272(19) 0.28688(17) 0.53695(7) 0.0520(4) Uani 1.000000 .
H00N H 0.51570(19) 0.36133(17) 0.54277(7) 0.0625(4) Uiso 1.000000 R
C00O C 0.8337(2) 0.7790(2) 0.39003(8) 0.0616(5) Uani 1.000000 .
H00O H 0.8841(2) 0.7423(2) 0.41638(8) 0.0739(6) Uiso 1.000000 R
C00P C 0.6504(2) 0.69687(18) 0.52013(7) 0.0579(4) Uani 1.000000 .
H00P H 0.5914(2) 0.76033(18) 0.52970(7) 0.0695(5) Uiso 1.000000 R
C00Q C 0.4157(2) 0.1118(2) 0.34763(10) 0.0741(6) Uani 1.000000 .
H00Q H 0.3641(2) 0.0421(2) 0.33875(10) 0.0889(8) Uiso 1.000000 R
C00R C 0.7724(2) 0.6915(2) 0.54339(7) 0.0614(5) Uani 1.000000 .
H00R H 0.7959(2) 0.7508(2) 0.56869(7) 0.0737(6) Uiso 1.000000 R
C00S C 0.6708(2) 0.1028(2) 0.57122(8) 0.0627(5) Uani 1.000000 .
H00S H 0.6971(2) 0.0529(2) 0.59937(8) 0.0752(6) Uiso 1.000000 R
C00T C 0.85952(19) 0.5974(2) 0.52880(8) 0.0609(5) Uani 1.000000 .
H00T H 0.94180(19) 0.5926(2) 0.54466(8) 0.0730(5) Uiso 1.000000 R
C00U C 0.6928(2) 0.75959(19) 0.31586(8) 0.0604(4) Uani 1.000000 .
H00U H 0.6463(2) 0.70902(19) 0.29244(8) 0.0725(5) Uiso 1.000000 R
C00V C 0.4894(2) 0.1770(2) 0.31386(9) 0.0670(6) Uani 1.000000 .
H00V H 0.4982(2) 0.1616(2) 0.27821(9) 0.0804(7) Uiso 1.000000 R
C00W C 0.6893(3) 0.8892(2) 0.31098(11) 0.0764(6) Uani 1.000000 .
H00W H 0.6418(3) 0.9265(2) 0.28391(11) 0.0917(7) Uiso 1.000000 R
C00X C 0.8371(2) 0.2860(3) 0.19036(8) 0.0718(6) Uani 1.000000 .
H00X H 0.8600(2) 0.2725(3) 0.15353(8) 0.0862(7) Uiso 1.000000 R
C00Y C 0.7559(3) 0.9637(2) 0.34614(12) 0.0800(7) Uani 1.000000 .
H00Y H 0.7523(3) 1.0516(2) 0.34318(12) 0.0960(8) Uiso 1.000000 R
C00Z C 0.8272(3) 0.9097(3) 0.38532(11) 0.0796(7) Uani 1.000000 .
H00Z H 0.8718(3) 0.9610(3) 0.40906(11) 0.0956(8) Uiso 1.000000 R
C010 C 0.9083(3) 0.4001(3) 0.21004(12) 0.0925(8) Uani 1.000000 .
H01d H 0.887(2) 0.4719(6) 0.1885(6) 0.1388(12) Uiso 1.000000 GR
H01e H 0.882(2) 0.4170(15) 0.2454(4) 0.1388(12) Uiso 1.000000 GR
H01f H 1.0015(3) 0.3849(10) 0.2089(10) 0.1388(12) Uiso 1.000000 GR
C011 C 0.6247(3) 0.2001(3) 0.67156(9) 0.0948(10) Uani 1.000000 .
H01a H 0.7185(5) 0.191(2) 0.6688(6) 0.1422(14) Uiso 1.000000 GR
H01b H 0.603(2) 0.2471(14) 0.70258(12) 0.1422(14) Uiso 1.000000 GR
H01c H 0.585(2) 0.1174(11) 0.6734(6) 0.1422(14) Uiso 1.000000 GR
C012 C 0.8678(4) 0.1689(3) 0.22044(16) 0.1146(12) Uani 1.000000 .
H01g H 0.854(3) 0.1844(10) 0.2571(2) 0.1719(18) Uiso 1.000000 GR
H01h H 0.811(2) 0.1014(9) 0.2091(9) 0.1719(18) Uiso 1.000000 GR
H01i H 0.9579(10) 0.1453(18) 0.2146(10) 0.1719(18) Uiso 1.000000 GR

loop_
_atom_site_aniso_label
_atom_site_aniso_U_11
_atom_site_aniso_U_22
_atom_site_aniso_U_33
_atom_site_aniso_U_12
_atom_site_aniso_U_13
_atom_site_aniso_U_23
O001 0.0975(10) 0.0590(8) 0.0400(6) 0.0249(7) -0.0053(6) -0.0033(5)
O002 0.0632(7) 0.0472(7) 0.0830(9) -0.0099(6) -0.0205(7) -0.0009(6)
O003 0.0588(7) 0.0685(9) 0.0703(8) 0.0014(6) -0.0061(6) -0.0259(7)
O004 0.0442(6) 0.0669(9) 0.0887(10) 0.0149(6) 0.0132(6) 0.0156(8)
N005 0.0497(7) 0.0546(9) 0.0642(8) 0.0171(7) -0.0027(6) 0.0011(7)
O006 0.1383(16) 0.0862(12) 0.0481(8) -0.0081(12) 0.0081(9) 0.0016(8)
C007 0.0473(8) 0.0368(7) 0.0409(7) 0.0054(6) -0.0013(6) 0.0005(6)
C008 0.0430(7) 0.0402(8) 0.0405(7) 0.0100(6) -0.0011(6) -0.0007(6)
C009 0.0413(6) 0.0391(8) 0.0490(8) -0.0036(6) 0.0011(6) 0.0009(6)
C00A 0.0423(7) 0.0369(7) 0.0381(6) -0.0011(5) 0.0006(5) 0.0024(6)
C00B 0.0378(6) 0.0342(7) 0.0413(7) 0.0069(5) -0.0012(5) 0.0000(5)
C00C 0.0409(7) 0.0361(7) 0.0493(8) 0.0034(5) -0.0022(6) -0.0021(6)
C00D 0.0445(7) 0.0479(9) 0.0418(7) 0.0077(6) 0.0038(6) 0.0034(6)
C00E 0.0455(7) 0.0470(9) 0.0488(8) 0.0021(6) 0.0004(6) -0.0070(7)
C00F 0.0456(7) 0.0480(9) 0.0457(7) 0.0024(6) 0.0054(6) 0.0035(6)
C00G 0.0498(8) 0.0375(8) 0.0616(9) 0.0029(6) -0.0142(7) -0.0043(7)
C00H 0.0472(7) 0.0470(9) 0.0541(8) 0.0031(6) -0.0078(7) 0.0047(7)
C00I 0.0598(9) 0.0448(9) 0.0431(8) 0.0165(7) -0.0037(7) -0.0055(6)
C00J 0.0501(8) 0.0429(9) 0.0565(9) 0.0039(6) 0.0024(7) 0.0017(7)
C00K 0.0616(9) 0.0420(9) 0.0505(8) 0.0132(7) -0.0152(7) -0.0073(7)
C00L 0.0542(9) 0.0459(9) 0.0778(12) 0.0053(7) -0.0025(8) 0.0096(8)
C00M 0.0708(11) 0.0599(12) 0.0480(9) -0.0147(8) 0.0024(8) 0.0047(8)
C00N 0.0615(9) 0.0415(8) 0.0532(9) -0.0011(7) 0.0073(7) 0.0004(7)
C00O 0.0660(11) 0.0627(12) 0.0560(10) -0.0042(9) -0.0032(8) -0.0019(8)
C00P 0.0671(10) 0.0492(10) 0.0575(10) -0.0011(8) 0.0097(8) -0.0141(8)
C00Q 0.0784(13) 0.0491(11) 0.0948(16) -0.0024(10) -0.0393(12) -0.0157(11)
C00R 0.0782(12) 0.0600(11) 0.0461(8) -0.0204(9) -0.0045(8) -0.0096(8)
C00S 0.0632(10) 0.0614(12) 0.0634(11) -0.0088(9) -0.0091(9) 0.0217(9)
C00T 0.0590(10) 0.0649(12) 0.0586(10) -0.0106(9) -0.0175(8) 0.0025(9)
C00U 0.0634(10) 0.0530(10) 0.0649(11) 0.0007(8) -0.0085(8) 0.0113(9)
C00V 0.0811(13) 0.0511(11) 0.0688(12) 0.0144(10) -0.0332(10) -0.0164(9)
C00W 0.0776(13) 0.0588(13) 0.0928(16) 0.0095(10) -0.0023(12) 0.0229(12)
C00X 0.0627(10) 0.0958(17) 0.0570(10) 0.0075(10) 0.0054(9) -0.0149(10)
C00Y 0.0884(15) 0.0464(11) 0.1053(18) 0.0077(10) 0.0181(14) 0.0018(11)
C00Z 0.0865(15) 0.0674(14) 0.0851(15) -0.0107(12) 0.0046(12) -0.0219(12)
C010 0.0712(14) 0.108(2) 0.0982(18) -0.0228(15) -0.0026(13) 0.0023(16)
C011 0.122(2) 0.112(2) 0.0501(11) -0.0406(18) -0.0044(12) 0.0161(12)
C012 0.118(2) 0.093(2) 0.134(3) 0.040(2) -0.012(2) -0.014(2)

loop_
_atom_type_symbol
_atom_type_scat_dispersion_real
_atom_type_scat_dispersion_imag
_atom_type_scat_Cromer_Mann_a1
_atom_type_scat_Cromer_Mann_a2
_atom_type_scat_Cromer_Mann_a3
_atom_type_scat_Cromer_Mann_a4
_atom_type_scat_Cromer_Mann_b1
_atom_type_scat_Cromer_Mann_b2
_atom_type_scat_Cromer_Mann_b3
_atom_type_scat_Cromer_Mann_b4
_atom_type_scat_Cromer_Mann_c
_atom_type_scat_source
_atom_type_scat_dispersion_source
H 0.00000 0.00000 0.49300 0.32291 0.14019 0.04081 10.51090 26.12570 3.14236 57.79970 0.0030380000826 'International Tables Volume C Table 6.1.1.4 (pp. 500-502)' 'Henke, Gullikson and Davis, At. Data and Nucl. Data Tables, 1993, 54, 2'
C 0.01920 0.00962 2.31000 1.02000 1.58860 0.86500 20.84390 10.20750 0.56870 51.65120 0.215599998832 'International Tables Volume C Table 6.1.1.4 (pp. 500-502)' 'Henke, Gullikson and Davis, At. Data and Nucl. Data Tables, 1993, 54, 2'
O 0.05239 0.03377 3.04850 2.28680 1.54630 0.86700 13.27710 5.70110 0.32390 32.90890 0.250800013542 'International Tables Volume C Table 6.1.1.4 (pp. 500-502)' 'Henke, Gullikson and Davis, At. Data and Nucl. Data Tables, 1993, 54, 2'
N 0.03256 0.01839 12.21260 3.13220 2.01250 1.16630 0.00570 9.89330 28.99750 0.58260 -11.5290002823 'International Tables Volume C Table 6.1.1.4 (pp. 500-502)' 'Henke, Gullikson and Davis, At. Data and Nucl. Data Tables, 1993, 54, 2'

loop_
_geom_angle_atom_site_label_1
_geom_angle_atom_site_label_2
_geom_angle_atom_site_label_3
_geom_angle
C00I O001 H001 109.5
C00Q O002 C00G 105.53(17)
C00X O003 H003 109.5
C011 O006 C00M 117.4(2)
C008 C007 N005 177.99(18)
C00B C008 C007 110.80(12)
C00D C008 C007 113.30(13)
C00D C008 C00B 106.12(12)
C00I C008 C007 107.23(12)
C00I C008 C00B 110.83(12)
C00I C008 C00D 108.59(13)
C00J C009 C00C 120.66(15)
C00N C009 C00C 120.55(14)
C00N C009 C00J 118.74(15)
C00E C00A C00B 122.22(13)
C00H C00A C00B 119.43(14)
C00H C00A C00E 118.34(14)
C00A C00B C008 112.68(12)
H00B C00B C008 106.16(7)
H00B C00B C00A 106.16(7)
C00C C00B C008 112.37(12)
C00C C00B C00A 112.65(12)
C00C C00B H00B 106.16(7)
C00B C00C C009 109.01(11)
H00C C00C C009 109.02(8)
H00C C00C C00B 109.02(7)
C00G C00C C009 113.72(13)
C00G C00C C00B 106.96(13)
C00G C00C H00C 109.02(8)
C008 C00D O004 116.88(15)
C00F C00D O004 121.93(16)
C00F C00D C008 121.10(13)
H00E C00E C00A 119.74(9)
C00P C00E C00A 120.52(15)
C00P C00E H00E 119.74(11)
C00O C00F C00D 118.81(16)
C00U C00F C00D 121.51(17)
C00U C00F C00O 119.64(18)
C00C C00G O002 119.98(16)
C00K C00G O002 111.02(16)
C00K C00G C00C 128.97(16)
H00H C00H C00A 119.62(10)
C00T C00H C00A 120.75(16)
C00T C00H H00H 119.62(11)
C008 C00I O001 106.75(13)
H00I C00I O001 109.13(9)
H00I C00I C008 109.13(8)
C00K C00I O001 113.68(15)
C00K C00I C008 108.93(13)
C00K C00I H00I 109.13(8)
H00J C00J C009 120.14(10)
C00L C00J C009 119.71(17)
C00L C00J H00J 120.14(11)
C00I C00K C00G 123.44(15)
C00V C00K C00G 105.87(19)
C00V C00K C00I 130.69(18)
H00L C00L C00J 119.25(11)
C00S C00L C00J 121.49(18)
C00S C00L H00L 119.25(12)
C00N C00M O006 115.4(2)
C00S C00M O006 124.70(19)
C00S C00M C00N 119.88(18)
C00M C00N C009 121.29(17)
H00N C00N C009 119.36(10)
H00N C00N C00M 119.36(11)
H00O C00O C00F 120.23(11)
C00Z C00O C00F 119.5(2)
C00Z C00O H00O 120.23(15)
H00P C00P C00E 119.70(11)
C00R C00P C00E 120.60(17)
C00R C00P H00P 119.70(11)
H00Q C00Q O002 124.40(13)
C00V C00Q O002 111.21(18)
C00V C00Q H00Q 124.40(12)
H00R C00R C00P 120.33(11)
C00T C00R C00P 119.34(17)
C00T C00R H00R 120.33(11)
C00M C00S C00L 118.85(17)
H00S C00S C00L 120.57(12)
H00S C00S C00M 120.57(11)
C00R C00T C00H 120.42(17)
H00T C00T C00H 119.79(11)
H00T C00T C00R 119.79(11)
H00U C00U C00F 119.87(12)
C00W C00U C00F 120.3(2)
C00W C00U H00U 119.87(15)
C00Q C00V C00K 106.37(19)
H00V C00V C00K 126.82(14)
H00V C00V C00Q 126.82(12)
H00W C00W C00U 120.12(15)
C00Y C00W C00U 119.8(2)
C00Y C00W H00W 120.12(14)
H00X C00X O003 109.08(11)
C010 C00X O003 106.6(2)
C010 C00X H00X 109.08(15)
C012 C00X O003 109.7(2)
C012 C00X H00X 109.08(17)
C012 C00X C010 113.1(2)
H00Y C00Y C00W 119.79(14)
C00Z C00Y C00W 120.4(2)
C00Z C00Y H00Y 119.79(15)
C00Y C00Z C00O 120.4(2)
H00Z C00Z C00O 119.82(15)
H00Z C00Z C00Y 119.82(15)
H01d C010 C00X 109.5
H01e C010 C00X 109.5
H01e C010 H01d 109.5
H01f C010 C00X 109.5
H01f C010 H01d 109.5
H01f C010 H01e 109.5
H01a C011 O006 109.5
H01b C011 O006 109.5
H01b C011 H01a 109.5
H01c C011 O006 109.5
H01c C011 H01a 109.5
H01c C011 H01b 109.5
H01g C012 C00X 109.5
H01h C012 C00X 109.5
H01h C012 H01g 109.5
H01i C012 C00X 109.5
H01i C012 H01g 109.5
H01i C012 H01h 109.5

loop_
_geom_bond_atom_site_label_1
_geom_bond_atom_site_label_2
_geom_bond_distance
O001 H001 0.8200
O001 C00I 1.411(2)
O002 C00G 1.361(2)
O002 C00Q 1.370(3)
O003 H003 0.8200
O003 C00X 1.435(3)
O004 C00D 1.200(2)
N005 C007 1.140(2)
O006 C00M 1.363(3)
O006 C011 1.411(3)
C007 C008 1.4673(19)
C008 C00B 1.5720(19)
C008 C00D 1.559(2)
C008 C00I 1.546(2)
C009 C00C 1.516(2)
C009 C00J 1.390(2)
C009 C00N 1.374(2)
C00A C00B 1.515(2)
C00A C00E 1.392(2)
C00A C00H 1.387(2)
C00B H00B 0.9800
C00B C00C 1.557(2)
C00C H00C 0.9800
C00C C00G 1.491(2)
C00D C00F 1.488(2)
C00E H00E 0.9300
C00E C00P 1.383(2)
C00F C00O 1.376(3)
C00F C00U 1.382(3)
C00G C00K 1.349(3)
C00H H00H 0.9300
C00H C00T 1.382(3)
C00I H00I 0.9800
C00I C00K 1.489(3)
C00J H00J 0.9300
C00J C00L 1.380(3)
C00K C00V 1.430(3)
C00L H00L 0.9300
C00L C00S 1.377(3)
C00M C00N 1.388(3)
C00M C00S 1.379(3)
C00N H00N 0.9300
C00O H00O 0.9300
C00O C00Z 1.383(4)
C00P H00P 0.9300
C00P C00R 1.375(3)
C00Q H00Q 0.9300
C00Q C00V 1.333(4)
C00R H00R 0.9300
C00R C00T 1.380(3)
C00S H00S 0.9300
C00T H00T 0.9300
C00U H00U 0.9300
C00U C00W 1.372(3)
C00V H00V 0.9300
C00W H00W 0.9300
C00W C00Y 1.371(4)
C00X H00X 0.9800
C00X C010 1.489(4)
C00X C012 1.486(4)
C00Y H00Y 0.9300
C00Y C00Z 1.360(4)
C00Z H00Z 0.9300
C010 H01d 0.9600
C010 H01e 0.9600
C010 H01f 0.9600
C011 H01a 0.9600
C011 H01b 0.9600
C011 H01c 0.9600
C012 H01g 0.9600
C012 H01h 0.9600
C012 H01i 0.9600
